data_7215824
loop_
_publ_author_name
'Sutton, Ashley L.'
'Abrahams, Brendan F.'
'D'Alessandro, Deanna M.'
'Elliott, Robert W.'
'Hudson, Timothy A.'
'Robson, Richard'
'Usov, Pavel M.'

_publ_section_title
;
 Structural and optical investigations of charge transfer complexes
 involving the F4TCNQ dianion
;
_journal_name_full CrystEngComm
_journal_paper_doi 10.1039/c4ce00289j
_journal_year 2014
_chemical_formula_sum 'C30 H18 F4 N6'
_chemical_formula_weight 538.50
_chemical_name_systematic
;
 ?
;
_space_group_IT_number 15
_symmetry_cell_setting monoclinic
_symmetry_space_group_name_Hall '-C 2yc'
_symmetry_space_group_name_H-M 'C 1 2/c 1'
_atom_sites_solution_hydrogens geom
_atom_sites_solution_primary direct
_atom_sites_solution_secondary difmap
_audit_creation_method SHELXL-97
_cell_angle_alpha 90.00
_cell_angle_beta 101.507(2)
_cell_angle_gamma 90.00
_cell_formula_units_Z 4
_cell_length_a 18.3535(5)
_cell_length_b 18.1472(5)
_cell_length_c 7.4618(2)
_cell_measurement_reflns_used 3446
_cell_measurement_temperature 130(2)
_cell_measurement_theta_max 76.6272
_cell_measurement_theta_min 3.4570
_cell_volume 2435.31(12)
_computing_cell_refinement
;
CrysAlisPro, Agilent Technologies,
Version 1.171.36.20 (release 27-06-2012 CrysAlis171 .NET)
(compiled Jul 11 2012,15:38:31)
;
_computing_data_collection
;
CrysAlisPro, Agilent Technologies,
Version 1.171.36.20 (release 27-06-2012 CrysAlis171 .NET)
(compiled Jul 11 2012,15:38:31)
;
_computing_data_reduction
;
CrysAlisPro, Agilent Technologies,
Version 1.171.36.20 (release 27-06-2012 CrysAlis171 .NET)
(compiled Jul 11 2012,15:38:31)
;
_computing_structure_refinement 'SHELXL-97 (Sheldrick, 1997)'
_computing_structure_solution 'SHELXS-97 (Sheldrick, 1997)'
_diffrn_ambient_temperature 130(2)
_diffrn_detector_area_resol_mean 10.2273
_diffrn_measured_fraction_theta_full 0.999
_diffrn_measured_fraction_theta_max 0.999
_diffrn_measurement_device_type 'SuperNova, Dual, Cu at zero, Atlas'
_diffrn_measurement_method '\w scans'
_diffrn_radiation_monochromator mirror
_diffrn_radiation_source 'SuperNova (Cu) X-ray Source'
_diffrn_radiation_type 'Cu K\a'
_diffrn_radiation_wavelength 1.5418
_diffrn_reflns_av_R_equivalents 0.0175
_diffrn_reflns_av_sigmaI/netI 0.0176
_diffrn_reflns_limit_h_max 21
_diffrn_reflns_limit_h_min -21
_diffrn_reflns_limit_k_max 21
_diffrn_reflns_limit_k_min -21
_diffrn_reflns_limit_l_max 6
_diffrn_reflns_limit_l_min -8
_diffrn_reflns_number 6007
_diffrn_reflns_theta_full 67.47
_diffrn_reflns_theta_max 67.47
_diffrn_reflns_theta_min 3.46
_exptl_absorpt_coefficient_mu 0.943
_exptl_absorpt_correction_T_max 0.928
_exptl_absorpt_correction_T_min 0.711
_exptl_absorpt_correction_type gaussian
_exptl_absorpt_process_details
;
CrysAlisPro, Agilent Technologies,
Version 1.171.36.20 (release 27-06-2012 CrysAlis171 .NET)
(compiled Jul 11 2012,15:38:31)
Numerical absorption correction based on gaussian integration over
            a multifaceted crystal model
;
_exptl_crystal_colour Red
_exptl_crystal_density_diffrn 1.469
_exptl_crystal_density_method 'not measured'
_exptl_crystal_description 'Triangular Plate'
_exptl_crystal_F_000 1104
_exptl_crystal_size_max 0.7533
_exptl_crystal_size_mid 0.1865
_exptl_crystal_size_min 0.0822
_refine_diff_density_max 0.188
_refine_diff_density_min -0.180
_refine_diff_density_rms 0.040
_refine_ls_extinction_method none
_refine_ls_goodness_of_fit_ref 1.052
_refine_ls_hydrogen_treatment constr
_refine_ls_matrix_type full
_refine_ls_number_parameters 181
_refine_ls_number_reflns 2189
_refine_ls_number_restraints 0
_refine_ls_restrained_S_all 1.052
_refine_ls_R_factor_all 0.0372
_refine_ls_R_factor_gt 0.0333
_refine_ls_shift/su_max 0.000
_refine_ls_shift/su_mean 0.000
_refine_ls_structure_factor_coef Fsqd
_refine_ls_weighting_details 'calc w=1/[\s^2^(Fo^2^)+(0.0520P)^2^+1.3120P] where P=(Fo^2^+2Fc^2^)/3'
_refine_ls_weighting_scheme calc
_refine_ls_wR_factor_gt 0.0903
_refine_ls_wR_factor_ref 0.0940
_reflns_number_gt 1979
_reflns_number_total 2189
_reflns_threshold_expression >2sigma(I)
_cod_data_source_file c4ce00289j2.cif
_cod_data_source_block 6F4TCNQ
_cod_original_cell_volume 2435.31(11)
_cod_original_sg_symbol_H-M C2/c
_cod_database_code 7215824

loop_
_symmetry_equiv_pos_as_xyz
'x, y, z'
'-x, y, -z+1/2'
'x+1/2, y+1/2, z'
'-x+1/2, y+1/2, -z+1/2'
'-x, -y, -z'
'x, -y, z-1/2'
'-x+1/2, -y+1/2, -z'
'x+1/2, -y+1/2, z-1/2'

loop_
_atom_site_label
_atom_site_type_symbol
_atom_site_fract_x
_atom_site_fract_y
_atom_site_fract_z
_atom_site_U_iso_or_equiv
_atom_site_adp_type
_atom_site_occupancy
_atom_site_symmetry_multiplicity
_atom_site_calc_flag
_atom_site_refinement_flags
C22 C 0.47325(7) 0.07127(7) 1.47025(17) 0.0244(3) Uani 1 1 d .
H22 H 0.4553 0.1191 1.4499 0.029 Uiso 1 1 calc R
F2 F 0.12335(4) 0.06851(4) 0.93523(12) 0.0327(2) Uani 1 1 d .
F1 F 0.00509(4) 0.14779(4) 0.95811(12) 0.0359(2) Uani 1 1 d .
C2 C 0.12329(7) -0.16028(8) 0.89972(18) 0.0300(3) Uani 1 1 d .
C6 C 0.20221(8) -0.06277(7) 1.03504(19) 0.0281(3) Uani 1 1 d .
C4 C 0.00177(7) 0.07395(7) 0.98464(17) 0.0251(3) Uani 1 1 d .
C3 C 0.06468(7) -0.04411(7) 0.98500(16) 0.0236(3) Uani 1 1 d .
N1 N 0.26260(7) -0.04276(7) 1.08835(19) 0.0392(3) Uani 1 1 d .
C1 C 0.12970(7) -0.08879(7) 0.97119(18) 0.0262(3) Uani 1 1 d .
C5 C 0.06309(7) 0.03265(7) 0.97068(17) 0.0243(3) Uani 1 1 d .
N2 N 0.12037(8) -0.21990(7) 0.84220(18) 0.0414(3) Uani 1 1 d .
N3 N 0.36777(6) -0.15661(6) 1.47815(14) 0.0232(2) Uani 1 1 d .
C7 C 0.30922(7) -0.12063(7) 1.52040(18) 0.0273(3) Uani 1 1 d .
H7 H 0.2931 -0.0767 1.4616 0.033 Uiso 1 1 calc R
C15 C 0.45584(7) -0.05939(7) 1.42533(17) 0.0229(3) Uani 1 1 d .
C16 C 0.42933(7) 0.01252(7) 1.39664(17) 0.0243(3) Uani 1 1 d .
H16 H 0.3820 0.0210 1.3278 0.029 Uiso 1 1 calc R
C8 C 0.27326(8) -0.14876(8) 1.6503(2) 0.0321(3) Uani 1 1 d .
H8 H 0.2331 -0.1238 1.6803 0.039 Uiso 1 1 calc R
C11 C 0.39171(8) -0.22084(8) 1.55880(18) 0.0298(3) Uani 1 1 d .
H11 H 0.4317 -0.2451 1.5260 0.036 Uiso 1 1 calc R
C9 C 0.29742(8) -0.21439(8) 1.73584(19) 0.0344(3) Uani 1 1 d .
H9 H 0.2736 -0.2340 1.8240 0.041 Uiso 1 1 calc R
C10 C 0.35732(9) -0.25078(8) 1.6895(2) 0.0352(3) Uani 1 1 d .
H10 H 0.3741 -0.2950 1.7460 0.042 Uiso 1 1 calc R
C14 C 0.40790(7) -0.12307(7) 1.34276(17) 0.0260(3) Uani 1 1 d .
H14A H 0.3720 -0.1059 1.2375 0.031 Uiso 1 1 calc R
H14B H 0.4388 -0.1602 1.3012 0.031 Uiso 1 1 calc R

loop_
_atom_site_aniso_label
_atom_site_aniso_U_11
_atom_site_aniso_U_22
_atom_site_aniso_U_33
_atom_site_aniso_U_23
_atom_site_aniso_U_13
_atom_site_aniso_U_12
C22 0.0276(6) 0.0215(6) 0.0249(6) 0.0023(5) 0.0075(5) 0.0025(5)
F2 0.0245(4) 0.0287(4) 0.0455(5) 0.0066(3) 0.0087(3) -0.0078(3)
F1 0.0322(5) 0.0192(4) 0.0562(5) 0.0048(3) 0.0090(4) -0.0050(3)
C2 0.0295(7) 0.0330(8) 0.0271(7) -0.0002(6) 0.0044(5) 0.0009(6)
C6 0.0284(7) 0.0253(7) 0.0310(7) 0.0023(5) 0.0064(5) 0.0027(5)
C4 0.0285(7) 0.0181(6) 0.0273(6) 0.0014(5) 0.0022(5) -0.0045(5)
C3 0.0239(6) 0.0245(7) 0.0215(6) -0.0008(5) 0.0021(5) -0.0029(5)
N1 0.0266(7) 0.0349(7) 0.0530(8) 0.0051(6) 0.0010(6) -0.0014(5)
C1 0.0258(7) 0.0254(7) 0.0268(6) -0.0010(5) 0.0037(5) -0.0021(5)
C5 0.0218(6) 0.0256(7) 0.0249(6) 0.0020(5) 0.0034(5) -0.0079(5)
N2 0.0501(8) 0.0313(7) 0.0416(7) -0.0098(6) 0.0065(6) 0.0003(6)
N3 0.0248(5) 0.0204(5) 0.0242(5) -0.0025(4) 0.0046(4) -0.0019(4)
C7 0.0259(7) 0.0229(7) 0.0333(7) 0.0005(5) 0.0060(5) 0.0019(5)
C15 0.0250(6) 0.0238(6) 0.0214(6) -0.0009(5) 0.0079(5) -0.0021(5)
C16 0.0226(6) 0.0270(7) 0.0233(6) 0.0020(5) 0.0045(5) 0.0011(5)
C8 0.0277(7) 0.0349(8) 0.0352(7) 0.0003(6) 0.0097(6) 0.0024(6)
C11 0.0333(7) 0.0242(7) 0.0318(7) -0.0006(5) 0.0069(6) 0.0070(5)
C9 0.0370(8) 0.0362(8) 0.0317(7) 0.0051(6) 0.0107(6) -0.0034(6)
C10 0.0452(8) 0.0267(7) 0.0340(8) 0.0066(6) 0.0086(6) 0.0048(6)
C14 0.0285(7) 0.0259(7) 0.0247(6) -0.0021(5) 0.0082(5) -0.0026(5)

loop_
_atom_type_symbol
_atom_type_description
_atom_type_scat_dispersion_real
_atom_type_scat_dispersion_imag
_atom_type_scat_source
C C 0.0181 0.0091 'International Tables Vol C Tables 4.2.6.8 and 6.1.1.4'
H H 0.0000 0.0000 'International Tables Vol C Tables 4.2.6.8 and 6.1.1.4'
N N 0.0311 0.0180 'International Tables Vol C Tables 4.2.6.8 and 6.1.1.4'
F F 0.0727 0.0534 'International Tables Vol C Tables 4.2.6.8 and 6.1.1.4'

loop_
_geom_angle_atom_site_label_1
_geom_angle_atom_site_label_2
_geom_angle_atom_site_label_3
_geom_angle
_geom_angle_site_symmetry_1
_geom_angle_site_symmetry_3
C16 C22 C15 120.54(12) . 5_658
N2 C2 C1 177.83(15) . .
N1 C6 C1 178.60(15) . .
F1 C4 C5 117.79(11) . .
F1 C4 C3 118.26(12) . 5_557
C5 C4 C3 123.87(12) . 5_557
C4 C3 C5 113.22(12) 5_557 .
C4 C3 C1 123.27(12) 5_557 .
C5 C3 C1 123.51(11) . .
C2 C1 C6 116.34(12) . .
C2 C1 C3 122.21(12) . .
C6 C1 C3 121.42(12) . .
F2 C5 C4 117.79(12) . .
F2 C5 C3 119.25(12) . .
C4 C5 C3 122.91(12) . .
C11 N3 C7 121.33(11) . .
C11 N3 C14 119.66(11) . .
C7 N3 C14 118.99(11) . .
N3 C7 C8 120.16(13) . .
C22 C15 C16 119.27(12) 5_658 .
C22 C15 C14 120.90(12) 5_658 .
C16 C15 C14 119.83(12) . .
C22 C16 C15 120.19(12) . .
C7 C8 C9 119.37(13) . .
N3 C11 C10 120.31(13) . .
C8 C9 C10 119.57(13) . .
C11 C10 C9 119.26(13) . .
N3 C14 C15 111.24(10) . .

loop_
_geom_bond_atom_site_label_1
_geom_bond_atom_site_label_2
_geom_bond_distance
_geom_bond_site_symmetry_2
C22 C16 1.3825(18) .
C22 C15 1.3939(19) 5_658
F2 C5 1.3541(14) .
F1 C4 1.3577(15) .
C2 N2 1.1612(19) .
C2 C1 1.3987(19) .
C6 N1 1.1586(19) .
C6 C1 1.4029(19) .
C4 C5 1.3734(19) .
C4 C3 1.3937(18) 5_557
C3 C4 1.3936(18) 5_557
C3 C5 1.3969(19) .
C3 C1 1.4633(18) .
N3 C11 1.3448(17) .
N3 C7 1.3474(17) .
N3 C14 1.4934(16) .
C7 C8 1.375(2) .
C15 C22 1.3939(19) 5_658
C15 C16 1.3942(18) .
C15 C14 1.5076(18) .
C8 C9 1.382(2) .
C11 C10 1.375(2) .
C9 C10 1.384(2) .
